data_4312231
loop_
_publ_author_name
'Michael J. McNevin'
'John R. Hagadorn'

_publ_contact_author_address '215 UCB, Boulder, CO, 80309-0215, USA'
_publ_contact_author_name 'John R. Hagadorn'
_publ_section_title
;
 Dititanium Complexes of Preorganized Binucleating Bis(amidinates)
;
_journal_name_full 'Inorganic Chemistry'
_journal_page_first 8547
_journal_page_last 8554
_journal_paper_doi 10.1021/ic0488841
_journal_volume 43
_journal_year 2004
_chemical_formula_sum 'C36 H55 Cl4 N6 O Ti2'
_chemical_formula_weight 825.46
_chemical_name_common (iPr4Xan)Ti2(NMe2)2Cl4(benzene)0.5
_chemical_name_systematic
; 
 ? 
;
_space_group_IT_number 2
_symmetry_cell_setting triclinic
_symmetry_space_group_name_Hall '-P 1'
_symmetry_space_group_name_H-M 'P -1'
_atom_sites_solution_hydrogens geom
_atom_sites_solution_primary direct
_atom_sites_solution_secondary difmap
_audit_creation_method SHELXL-97
_cell_angle_alpha 74.6940(10)
_cell_angle_beta 77.7090(10)
_cell_angle_gamma 79.2640(10)
_cell_formula_units_Z 4
_cell_length_a 13.1241(6)
_cell_length_b 17.5798(8)
_cell_length_c 19.5927(8)
_cell_measurement_reflns_used 7761
_cell_measurement_temperature 140(2)
_cell_measurement_theta_max 31.501
_cell_measurement_theta_min 2.407
_cell_volume 4219.3(3)
_computing_cell_refinement 'SAINT, Bruker'
_computing_data_collection 'SMART, Bruker'
_computing_data_reduction 'SAINT, Bruker'
_computing_molecular_graphics 'SHELXTL, Bruker'
_computing_structure_refinement 'SHELXL-97 (Sheldrick, 1997)'
_computing_structure_solution 'SHELXS-97 (Sheldrick, 1990)'
_diffrn_ambient_temperature 140(2)
_diffrn_measured_fraction_theta_full 0.989
_diffrn_measured_fraction_theta_max 0.989
_diffrn_radiation_monochromator graphite
_diffrn_radiation_source 'fine-focus sealed tube'
_diffrn_radiation_type MoK\a
_diffrn_radiation_wavelength 0.71073
_diffrn_reflns_av_R_equivalents 0.0505
_diffrn_reflns_av_sigmaI/netI 0.0887
_diffrn_reflns_limit_h_max 14
_diffrn_reflns_limit_h_min -17
_diffrn_reflns_limit_k_max 21
_diffrn_reflns_limit_k_min -22
_diffrn_reflns_limit_l_max 20
_diffrn_reflns_limit_l_min -25
_diffrn_reflns_number 32256
_diffrn_reflns_theta_full 27.48
_diffrn_reflns_theta_max 27.48
_diffrn_reflns_theta_min 2.09
_exptl_absorpt_coefficient_mu 0.666
_exptl_absorpt_correction_T_max 1.00
_exptl_absorpt_correction_T_min 0.365
_exptl_absorpt_correction_type multi-scan
_exptl_absorpt_process_details
;
absorption correction applied using SADABS (Blessing, R. H. Acta Crystallogr., 
Sect. A 1995, 51, 33-38)
;
_exptl_crystal_colour red
_exptl_crystal_density_diffrn 1.299
_exptl_crystal_density_method 'not measured'
_exptl_crystal_description lump
_exptl_crystal_F_000 1732
_exptl_crystal_size_max 0.5
_exptl_crystal_size_mid 0.3
_exptl_crystal_size_min 0.2
_refine_diff_density_max 1.492
_refine_diff_density_min -0.785
_refine_diff_density_rms 0.089
_refine_ls_extinction_method none
_refine_ls_goodness_of_fit_ref 1.025
_refine_ls_hydrogen_treatment mixed
_refine_ls_matrix_type full
_refine_ls_number_parameters 907
_refine_ls_number_reflns 19132
_refine_ls_number_restraints 7
_refine_ls_restrained_S_all 1.025
_refine_ls_R_factor_all 0.1079
_refine_ls_R_factor_gt 0.0691
_refine_ls_shift/su_max 0.005
_refine_ls_shift/su_mean 0.000
_refine_ls_structure_factor_coef Fsqd
_refine_ls_weighting_details 'calc w=1/[\s^2^(Fo^2^)+(0.0957P)^2^+3.0405P] where P=(Fo^2^+2Fc^2^)/3'
_refine_ls_weighting_scheme calc
_refine_ls_wR_factor_gt 0.1763
_refine_ls_wR_factor_ref 0.2004
_reflns_number_gt 12600
_reflns_number_total 19132
_reflns_threshold_expression >2sigma(I)
_cod_data_source_file ic0488841si20040813_063613_4.cif
_cod_data_source_block compound_5
_cod_original_cell_volume 4219.4(3)
_cod_database_code 4312231

loop_
_symmetry_equiv_pos_as_xyz
'x, y, z'
'-x, -y, -z'

loop_
_atom_site_label
_atom_site_type_symbol
_atom_site_fract_x
_atom_site_fract_y
_atom_site_fract_z
_atom_site_U_iso_or_equiv
_atom_site_adp_type
_atom_site_occupancy
_atom_site_symmetry_multiplicity
_atom_site_calc_flag
_atom_site_refinement_flags
_atom_site_disorder_assembly
_atom_site_disorder_group
Ti1 Ti 0.72087(5) 0.98944(4) 0.27239(4) 0.03367(17) Uani 1 1 d . . .
Ti2 Ti 0.81192(6) 0.74469(4) 0.56312(4) 0.03545(17) Uani 1 1 d . . .
Cl1 Cl 0.63815(8) 0.91368(7) 0.22820(7) 0.0492(3) Uani 1 1 d . . .
Cl2 Cl 0.65235(10) 1.10947(7) 0.20716(6) 0.0534(3) Uani 1 1 d . . .
Cl3 Cl 0.71490(11) 0.68733(9) 0.51402(8) 0.0691(4) Uani 1 1 d . . .
Cl4 Cl 0.67447(9) 0.82912(7) 0.61165(6) 0.0503(3) Uani 1 1 d . . .
O1 O 1.06675(18) 0.87930(14) 0.35894(12) 0.0265(5) Uani 1 1 d . . .
N1 N 0.8524(2) 0.90350(17) 0.28170(18) 0.0334(7) Uani 1 1 d . . .
N2 N 0.8608(2) 1.03022(17) 0.26715(16) 0.0287(6) Uani 1 1 d . . .
N3 N 0.9566(3) 0.72050(17) 0.49518(19) 0.0373(8) Uani 1 1 d . . .
N4 N 0.8983(2) 0.83827(17) 0.51924(16) 0.0301(6) Uani 1 1 d . . .
N5 N 0.6457(3) 0.9862(2) 0.36396(18) 0.0430(8) Uani 1 1 d . . .
N6 N 0.8411(3) 0.6752(2) 0.64732(19) 0.0486(9) Uani 1 1 d . . .
C1 C 0.9019(4) 0.8168(3) 0.1956(3) 0.0648(15) Uani 1 1 d . . .
H1A H 0.8326 0.8334 0.1811 0.097 Uiso 1 1 calc R . .
H1B H 0.9273 0.7618 0.1916 0.097 Uiso 1 1 calc R . .
H1C H 0.9515 0.8518 0.1642 0.097 Uiso 1 1 calc R . .
C2 C 0.8931(3) 0.8219(2) 0.2728(3) 0.0464(11) Uani 1 1 d . . .
H2 H 0.9654 0.8080 0.2851 0.065 Uiso 1 1 calc R . .
C3 C 0.8254(4) 0.7641(3) 0.3247(3) 0.0648(15) Uani 1 1 d . . .
H3A H 0.8175 0.7722 0.3732 0.097 Uiso 1 1 calc R . .
H3B H 0.8586 0.7095 0.3238 0.097 Uiso 1 1 calc R . .
H3C H 0.7559 0.7729 0.3108 0.097 Uiso 1 1 calc R . .
C4 C 0.9131(4) 1.1544(3) 0.1810(2) 0.0486(11) Uani 1 1 d . . .
H4A H 0.9563 1.1246 0.1467 0.073 Uiso 1 1 calc R . .
H4B H 0.9437 1.2024 0.1773 0.073 Uiso 1 1 calc R . .
H4C H 0.8415 1.1696 0.1703 0.073 Uiso 1 1 calc R . .
C5 C 0.9097(3) 1.1023(2) 0.2571(2) 0.0342(8) Uani 1 1 d . . .
H5 H 0.9835 1.0856 0.2665 0.048 Uiso 1 1 calc R . .
C6 C 0.8486(4) 1.1488(2) 0.3115(3) 0.0501(11) Uani 1 1 d . . .
H6A H 0.7768 1.1673 0.3018 0.075 Uiso 1 1 calc R . .
H6B H 0.8835 1.1947 0.3079 0.075 Uiso 1 1 calc R . .
H6C H 0.8462 1.1144 0.3600 0.075 Uiso 1 1 calc R . .
C7 C 0.9169(3) 0.9584(2) 0.26685(18) 0.0272(7) Uani 1 1 d . . .
C8 C 1.0335(3) 0.9458(2) 0.24270(18) 0.0271(7) Uani 1 1 d . . .
C9 C 1.0697(3) 0.9729(2) 0.1695(2) 0.0352(8) Uani 1 1 d . . .
H9 H 1.0204 0.9938 0.1378 0.042 Uiso 1 1 calc R . .
C10 C 1.1758(3) 0.9699(3) 0.1424(2) 0.0403(9) Uani 1 1 d . . .
H10 H 1.1998 0.9874 0.0923 0.048 Uiso 1 1 calc R . .
C11 C 1.2467(3) 0.9410(2) 0.1893(2) 0.0381(9) Uani 1 1 d . . .
H11 H 1.3198 0.9409 0.1708 0.046 Uiso 1 1 calc R . .
C12 C 1.2150(3) 0.9120(2) 0.26239(19) 0.0289(7) Uani 1 1 d . . .
C13 C 1.1074(3) 0.91207(19) 0.28792(17) 0.0250(7) Uani 1 1 d . . .
C14 C 1.3765(3) 0.8148(3) 0.2860(2) 0.0479(11) Uani 1 1 d . . .
H14A H 1.3386 0.7712 0.2874 0.072 Uiso 1 1 calc R . .
H14B H 1.4288 0.7954 0.3179 0.072 Uiso 1 1 calc R . .
H14C H 1.4123 0.8344 0.2368 0.072 Uiso 1 1 calc R . .
C15 C 1.2976(3) 0.8833(2) 0.3110(2) 0.0324(8) Uani 1 1 d . . .
C16 C 1.3554(3) 0.9532(2) 0.3081(2) 0.0408(9) Uani 1 1 d . . .
H16A H 1.3922 0.9719 0.2590 0.061 Uiso 1 1 calc R . .
H16B H 1.4066 0.9353 0.3408 0.061 Uiso 1 1 calc R . .
H16C H 1.3043 0.9968 0.3225 0.061 Uiso 1 1 calc R . .
C17 C 1.1377(3) 0.84667(19) 0.40633(18) 0.0259(7) Uani 1 1 d . . .
C18 C 1.2442(3) 0.8509(2) 0.38793(19) 0.0298(7) Uani 1 1 d . . .
C19 C 1.3052(3) 0.8209(2) 0.4422(2) 0.0355(8) Uani 1 1 d . . .
H19 H 1.3785 0.8244 0.4309 0.043 Uiso 1 1 calc R . .
C20 C 1.2620(3) 0.7866(2) 0.5114(2) 0.0397(9) Uani 1 1 d . . .
H20 H 1.3045 0.7681 0.5477 0.048 Uiso 1 1 calc R . .
C21 C 1.1554(3) 0.7795(2) 0.5275(2) 0.0349(8) Uani 1 1 d . . .
H21 H 1.1253 0.7547 0.5749 0.042 Uiso 1 1 calc R . .
C22 C 1.0924(3) 0.80802(19) 0.47529(18) 0.0267(7) Uani 1 1 d . . .
C23 C 0.9814(3) 0.7903(2) 0.49443(19) 0.0290(7) Uani 1 1 d . . .
C24 C 0.9953(4) 0.6149(3) 0.4291(3) 0.0551(12) Uani 1 1 d . . .
H24A H 0.9290 0.5953 0.4546 0.083 Uiso 1 1 calc R . .
H24B H 1.0471 0.5702 0.4175 0.083 Uiso 1 1 calc R . .
H24C H 0.9830 0.6540 0.3846 0.083 Uiso 1 1 calc R . .
C25 C 1.0364(4) 0.6535(2) 0.4762(3) 0.0455(10) Uani 1 1 d . . .
H25 H 1.1019 0.6756 0.4485 0.064 Uiso 1 1 calc R . .
C26 C 1.0629(5) 0.5939(3) 0.5436(3) 0.0657(15) Uani 1 1 d . . .
H26A H 1.0894 0.6206 0.5729 0.099 Uiso 1 1 calc R . .
H26B H 1.1170 0.5512 0.5304 0.099 Uiso 1 1 calc R . .
H26C H 0.9995 0.5713 0.5711 0.099 Uiso 1 1 calc R . .
C27 C 0.8223(3) 0.9791(2) 0.4910(2) 0.0398(9) Uani 1 1 d . . .
H27A H 0.8231 0.9737 0.4424 0.060 Uiso 1 1 calc R . .
H27B H 0.8345 1.0331 0.4889 0.060 Uiso 1 1 calc R . .
H27C H 0.7537 0.9694 0.5208 0.060 Uiso 1 1 calc R . .
C28 C 0.9082(3) 0.9192(2) 0.52359(19) 0.0290(7) Uani 1 1 d . . .
H28 H 0.9774 0.9330 0.4943 0.041 Uiso 1 1 calc R . .
C29 C 0.9083(4) 0.9219(2) 0.6003(2) 0.0396(9) Uani 1 1 d . . .
H29A H 0.8409 0.9091 0.6302 0.059 Uiso 1 1 calc R . .
H29B H 0.9185 0.9753 0.6015 0.059 Uiso 1 1 calc R . .
H29C H 0.9657 0.8829 0.6188 0.059 Uiso 1 1 calc R . .
C30 C 0.6199(4) 0.9112(3) 0.4125(3) 0.0594(13) Uani 1 1 d . . .
H30A H 0.6414 0.9061 0.4587 0.089 Uiso 1 1 calc R . .
H30B H 0.6572 0.8668 0.3915 0.089 Uiso 1 1 calc R . .
H30C H 0.5439 0.9104 0.4201 0.089 Uiso 1 1 calc R . .
C31 C 0.5967(4) 1.0557(4) 0.3933(3) 0.0705(17) Uani 1 1 d . . .
H31A H 0.5200 1.0574 0.4031 0.106 Uiso 1 1 calc R . .
H31B H 0.6157 1.1044 0.3584 0.106 Uiso 1 1 calc R . .
H31C H 0.6217 1.0516 0.4380 0.106 Uiso 1 1 calc R . .
C32 C 0.7821(7) 0.6099(4) 0.6882(4) 0.110(3) Uani 1 1 d . . .
H32A H 0.8310 0.5636 0.7073 0.165 Uiso 1 1 calc R . .
H32B H 0.7436 0.5956 0.6567 0.165 Uiso 1 1 calc R . .
H32C H 0.7320 0.6267 0.7281 0.165 Uiso 1 1 calc R . .
C33 C 0.9200(4) 0.6844(3) 0.6847(2) 0.0583(13) Uani 1 1 d . . .
H33A H 0.8865 0.6919 0.7326 0.087 Uiso 1 1 calc R . .
H33B H 0.9544 0.7308 0.6577 0.087 Uiso 1 1 calc R . .
H33C H 0.9725 0.6366 0.6893 0.087 Uiso 1 1 calc R . .
Ti3 Ti 0.74345(5) 0.71632(4) -0.06821(3) 0.03124(16) Uani 1 1 d . A .
Ti4 Ti 0.76729(5) 0.47800(4) 0.23476(4) 0.03005(16) Uani 1 1 d . . .
Cl5 Cl 0.85107(8) 0.61581(6) -0.11605(6) 0.0430(2) Uani 1 1 d . . .
Cl6 Cl 0.86620(10) 0.74970(8) -0.02053(6) 0.0592(3) Uani 1 1 d . . .
Cl7 Cl 0.80377(10) 0.35630(6) 0.30984(6) 0.0513(3) Uani 1 1 d . . .
Cl8 Cl 0.86831(8) 0.54222(6) 0.27744(6) 0.0443(2) Uani 1 1 d . . .
O2 O 0.44996(18) 0.62592(13) 0.13210(11) 0.0250(5) Uani 1 1 d . . .
N7 N 0.6341(2) 0.64077(17) -0.02017(16) 0.0285(6) Uani 1 1 d . . .
N8 N 0.6069(3) 0.76268(18) -0.00473(17) 0.0341(7) Uani 1 1 d D . .
N9 N 0.6174(2) 0.45420(17) 0.23852(16) 0.0301(7) Uani 1 1 d . . .
N10 N 0.6538(2) 0.57622(17) 0.21617(16) 0.0301(6) Uani 1 1 d . . .
N11 N 0.7261(3) 0.78982(19) -0.15317(17) 0.0389(8) Uani 1 1 d . . .
N12 N 0.8447(3) 0.46648(18) 0.14648(18) 0.0362(7) Uani 1 1 d . . .
C34 C 0.6021(3) 0.5608(2) -0.0987(2) 0.0378(9) Uani 1 1 d . . .
H34A H 0.5537 0.6058 -0.1205 0.057 Uiso 1 1 calc R . .
H34B H 0.5788 0.5108 -0.0980 0.057 Uiso 1 1 calc R . .
H34C H 0.6732 0.5633 -0.1269 0.057 Uiso 1 1 calc R . .
C35 C 0.6031(3) 0.5649(2) -0.02228(19) 0.0284(7) Uani 1 1 d . . .
H35 H 0.5298 0.5622 0.0051 0.040 Uiso 1 1 calc R . .
C36 C 0.6745(3) 0.4947(2) 0.0153(2) 0.0363(9) Uani 1 1 d . . .
H36A H 0.7467 0.4948 -0.0114 0.055 Uiso 1 1 calc R . .
H36B H 0.6495 0.4449 0.0173 0.055 Uiso 1 1 calc R . .
H36C H 0.6731 0.4995 0.0642 0.055 Uiso 1 1 calc R . .
C37 C 0.6273(6) 0.9020(5) -0.0260(4) 0.062(2) Uiso 0.680(9) 1 d PD A 1
H37A H 0.6873 0.8841 -0.0004 0.093 Uiso 0.680(9) 1 calc PR A 1
H37B H 0.5915 0.9534 -0.0169 0.093 Uiso 0.680(9) 1 calc PR A 1
H37C H 0.6525 0.9077 -0.0776 0.093 Uiso 0.680(9) 1 calc PR A 1
C38 C 0.5517(8) 0.8417(5) 0.0002(5) 0.046(4) Uiso 0.680(9) 1 d PD A 1
H38 H 0.4966 0.8565 -0.0310 0.065 Uiso 0.680(9) 1 calc PR A 1
C39 C 0.4986(6) 0.8420(4) 0.0769(3) 0.0463(17) Uiso 0.680(9) 1 d PD A 1
H39A H 0.4456 0.8055 0.0923 0.069 Uiso 0.680(9) 1 calc PR A 1
H39B H 0.4645 0.8959 0.0795 0.069 Uiso 0.680(9) 1 calc PR A 1
H39C H 0.5514 0.8247 0.1085 0.069 Uiso 0.680(9) 1 calc PR A 1
C37A C 0.5398(15) 0.9033(10) -0.0658(8) 0.068(5) Uiso 0.320(9) 1 d PD A 2
H37D H 0.5309 0.8803 -0.1043 0.101 Uiso 0.320(9) 1 calc PR A 2
H37E H 0.6076 0.9237 -0.0784 0.101 Uiso 0.320(9) 1 calc PR A 2
H37F H 0.4827 0.9469 -0.0597 0.101 Uiso 0.320(9) 1 calc PR A 2
C38A C 0.5371(17) 0.8397(8) 0.0037(8) 0.031(7) Uiso 0.320(9) 1 d PD A 2
H38A H 0.4631 0.8278 0.0204 0.043 Uiso 0.320(9) 1 calc PR A 2
C39A C 0.5691(18) 0.8668(12) 0.0627(10) 0.082(6) Uiso 0.320(9) 1 d PD A 2
H39D H 0.5802 0.8209 0.1029 0.123 Uiso 0.320(9) 1 calc PR A 2
H39E H 0.5132 0.9065 0.0794 0.123 Uiso 0.320(9) 1 calc PR A 2
H39F H 0.6344 0.8903 0.0439 0.123 Uiso 0.320(9) 1 calc PR A 2
C40 C 0.5617(3) 0.6996(2) -0.00139(17) 0.0285(7) Uani 1 1 d . A .
C41 C 0.4456(3) 0.6988(2) 0.01229(18) 0.0279(7) Uani 1 1 d . . .
C42 C 0.3906(3) 0.7357(2) -0.0434(2) 0.0386(9) Uani 1 1 d . A .
H42 H 0.4279 0.7564 -0.0899 0.046 Uiso 1 1 calc R . .
C43 C 0.2823(4) 0.7426(3) -0.0321(2) 0.0463(11) Uani 1 1 d . . .
H43 H 0.2454 0.7659 -0.0710 0.056 Uiso 1 1 calc R A .
C44 C 0.2276(3) 0.7156(2) 0.0359(2) 0.0389(9) Uani 1 1 d . A .
H44 H 0.1529 0.7223 0.0436 0.047 Uiso 1 1 calc R . .
C45 C 0.2797(3) 0.6788(2) 0.0936(2) 0.0301(8) Uani 1 1 d . . .
C46 C 0.3892(3) 0.66777(19) 0.08053(17) 0.0247(7) Uani 1 1 d . A .
C47 C 0.1335(4) 0.6072(3) 0.1738(3) 0.0516(12) Uani 1 1 d . . .
H47A H 0.0843 0.6357 0.1413 0.077 Uiso 1 1 calc R A .
H47B H 0.0950 0.5946 0.2231 0.077 Uiso 1 1 calc R . .
H47C H 0.1679 0.5578 0.1598 0.077 Uiso 1 1 calc R . .
C48 C 0.2176(3) 0.6601(2) 0.1692(2) 0.0332(8) Uani 1 1 d . A .
C49 C 0.1649(4) 0.7406(3) 0.1875(3) 0.0569(13) Uani 1 1 d . . .
H49A H 0.2194 0.7726 0.1859 0.085 Uiso 1 1 calc R A .
H49B H 0.1222 0.7307 0.2357 0.085 Uiso 1 1 calc R . .
H49C H 0.1197 0.7695 0.1523 0.085 Uiso 1 1 calc R . .
C50 C 0.3985(3) 0.6012(2) 0.20247(17) 0.0268(7) Uani 1 1 d . A .
C51 C 0.2900(3) 0.6184(2) 0.22263(19) 0.0322(8) Uani 1 1 d . . .
C52 C 0.2482(3) 0.5975(3) 0.2957(2) 0.0468(11) Uani 1 1 d . A .
H52 H 0.1744 0.6092 0.3107 0.056 Uiso 1 1 calc R . .
C53 C 0.3109(4) 0.5604(3) 0.3467(2) 0.0526(12) Uani 1 1 d . . .
H53 H 0.2810 0.5491 0.3963 0.063 Uiso 1 1 calc R A .
C54 C 0.4171(3) 0.5399(3) 0.3249(2) 0.0425(10) Uani 1 1 d . A .
H54 H 0.4601 0.5125 0.3596 0.051 Uiso 1 1 calc R . .
C55 C 0.4621(3) 0.5588(2) 0.25254(18) 0.0299(7) Uani 1 1 d . . .
C56 C 0.5776(3) 0.5303(2) 0.23328(18) 0.0289(7) Uani 1 1 d . A .
C57 C 0.6052(4) 0.3311(2) 0.2074(2) 0.0438(10) Uani 1 1 d . . .
H57A H 0.6170 0.3596 0.1568 0.066 Uiso 1 1 calc R . .
H57B H 0.5601 0.2902 0.2139 0.066 Uiso 1 1 calc R . .
H57C H 0.6729 0.3058 0.2219 0.066 Uiso 1 1 calc R . .
C58 C 0.5518(3) 0.3894(2) 0.2534(2) 0.0356(9) Uani 1 1 d . . .
H58 H 0.4821 0.4133 0.2388 0.050 Uiso 1 1 calc R . .
C59 C 0.5324(4) 0.3461(3) 0.3328(2) 0.0539(12) Uani 1 1 d . . .
H59A H 0.5999 0.3213 0.3479 0.081 Uiso 1 1 calc R . .
H59B H 0.4877 0.3050 0.3397 0.081 Uiso 1 1 calc R . .
H59C H 0.4974 0.3844 0.3618 0.081 Uiso 1 1 calc R . .
C60 C 0.7151(4) 0.7043(2) 0.1662(3) 0.0459(10) Uani 1 1 d . . .
H60A H 0.7836 0.6821 0.1808 0.069 Uiso 1 1 calc R . .
H60B H 0.7002 0.7610 0.1662 0.069 Uiso 1 1 calc R . .
H60C H 0.7167 0.6978 0.1178 0.069 Uiso 1 1 calc R . .
C61 C 0.6300(3) 0.6608(2) 0.2184(2) 0.0337(8) Uani 1 1 d . . .
H61 H 0.5615 0.6828 0.2013 0.047 Uiso 1 1 calc R . .
C62 C 0.6185(3) 0.6719(2) 0.2942(2) 0.0431(10) Uani 1 1 d . . .
H62A H 0.5592 0.6463 0.3250 0.065 Uiso 1 1 calc R . .
H62B H 0.6057 0.7289 0.2932 0.065 Uiso 1 1 calc R . .
H62C H 0.6833 0.6477 0.3133 0.065 Uiso 1 1 calc R . .
C63 C 0.6416(5) 0.7905(4) -0.1905(3) 0.085(2) Uani 1 1 d . A .
H63A H 0.5930 0.8402 -0.1908 0.128 Uiso 1 1 calc R . .
H63B H 0.6036 0.7452 -0.1658 0.128 Uiso 1 1 calc R . .
H63C H 0.6710 0.7867 -0.2400 0.128 Uiso 1 1 calc R . .
C64 C 0.8030(4) 0.8418(3) -0.1953(3) 0.0619(14) Uani 1 1 d . A .
H64A H 0.8383 0.8225 -0.2382 0.093 Uiso 1 1 calc R . .
H64B H 0.8553 0.8417 -0.1662 0.093 Uiso 1 1 calc R . .
H64C H 0.7672 0.8961 -0.2099 0.093 Uiso 1 1 calc R . .
C65 C 0.8680(3) 0.3930(2) 0.1215(2) 0.0441(10) Uani 1 1 d . . .
H65A H 0.8436 0.4023 0.0757 0.066 Uiso 1 1 calc R . .
H65B H 0.8320 0.3516 0.1571 0.066 Uiso 1 1 calc R . .
H65C H 0.9442 0.3757 0.1149 0.066 Uiso 1 1 calc R . .
C66 C 0.8951(4) 0.5322(2) 0.0955(2) 0.0455(10) Uani 1 1 d . . .
H66A H 0.9718 0.5185 0.0901 0.068 Uiso 1 1 calc R . .
H66B H 0.8734 0.5807 0.1136 0.068 Uiso 1 1 calc R . .
H66C H 0.8736 0.5412 0.0487 0.068 Uiso 1 1 calc R . .
C67 C 1.0035(11) 0.9215(5) 0.0059(4) 0.109(3) Uani 1 1 d . . .
H67 H 1.0055 0.8661 0.0108 0.131 Uiso 1 1 calc R . .
C68 C 0.9098(10) 0.9645(7) 0.0275(5) 0.124(3) Uani 1 1 d . . .
H68 H 0.8480 0.9397 0.0458 0.148 Uiso 1 1 calc R . .
C69 C 0.9067(10) 1.0466(6) 0.0221(5) 0.116(3) Uani 1 1 d . . .
H69 H 0.8433 1.0783 0.0376 0.139 Uiso 1 1 calc R . .
C70 C 0.5867(6) 0.4465(4) 0.4799(3) 0.0705(16) Uani 1 1 d . . .
H70 H 0.6458 0.4101 0.4660 0.085 Uiso 1 1 calc R . .
C71 C 0.5958(6) 0.5267(4) 0.4715(3) 0.0732(17) Uani 1 1 d . . .
H71 H 0.6618 0.5454 0.4520 0.088 Uiso 1 1 calc R . .
C72 C 0.5097(6) 0.5779(4) 0.4912(3) 0.0705(17) Uani 1 1 d . . .
H72 H 0.5168 0.6323 0.4848 0.085 Uiso 1 1 calc R . .

loop_
_atom_site_aniso_label
_atom_site_aniso_U_11
_atom_site_aniso_U_22
_atom_site_aniso_U_33
_atom_site_aniso_U_23
_atom_site_aniso_U_13
_atom_site_aniso_U_12
Ti1 0.0276(4) 0.0361(4) 0.0379(4) -0.0077(3) -0.0112(3) -0.0006(3)
Ti2 0.0327(4) 0.0364(4) 0.0351(4) 0.0026(3) -0.0052(3) -0.0159(3)
Cl1 0.0346(5) 0.0562(6) 0.0662(7) -0.0215(5) -0.0206(5) -0.0053(4)
Cl2 0.0509(7) 0.0473(6) 0.0593(7) 0.0013(5) -0.0297(5) 0.0038(5)
Cl3 0.0563(8) 0.0948(10) 0.0707(8) -0.0282(7) 0.0001(6) -0.0467(7)
Cl4 0.0352(6) 0.0605(7) 0.0427(6) 0.0014(5) 0.0019(4) -0.0050(5)
O1 0.0245(12) 0.0294(12) 0.0246(12) -0.0008(9) -0.0078(9) -0.0051(9)
N1 0.0276(16) 0.0261(15) 0.0485(19) -0.0076(13) -0.0118(14) -0.0046(12)
N2 0.0316(16) 0.0252(14) 0.0306(15) -0.0064(12) -0.0124(12) 0.0003(12)
N3 0.0380(19) 0.0236(15) 0.051(2) -0.0064(14) -0.0084(15) -0.0096(13)
N4 0.0302(16) 0.0270(14) 0.0317(15) -0.0040(12) -0.0021(12) -0.0084(12)
N5 0.0328(19) 0.057(2) 0.0369(18) -0.0082(16) -0.0087(14) -0.0001(15)
N6 0.045(2) 0.0418(19) 0.045(2) 0.0148(16) -0.0015(16) -0.0137(16)
C1 0.042(3) 0.063(3) 0.111(5) -0.058(3) -0.020(3) 0.003(2)
C2 0.032(2) 0.0291(19) 0.084(3) -0.018(2) -0.018(2) -0.0021(16)
C3 0.044(3) 0.036(2) 0.113(5) -0.009(3) -0.018(3) -0.010(2)
C4 0.061(3) 0.040(2) 0.045(2) 0.0034(19) -0.020(2) -0.014(2)
C5 0.043(2) 0.0238(17) 0.039(2) -0.0049(15) -0.0198(17) -0.0033(15)
C6 0.069(3) 0.033(2) 0.056(3) -0.0168(19) -0.030(2) 0.005(2)
C7 0.0280(18) 0.0310(17) 0.0244(16) -0.0064(13) -0.0087(13) -0.0042(14)
C8 0.0276(18) 0.0282(17) 0.0272(17) -0.0075(13) -0.0060(14) -0.0054(13)
C9 0.037(2) 0.043(2) 0.0280(18) -0.0089(16) -0.0086(15) -0.0079(16)
C10 0.046(2) 0.050(2) 0.0254(18) -0.0088(16) -0.0017(16) -0.0119(18)
C11 0.033(2) 0.048(2) 0.0318(19) -0.0103(17) 0.0019(16) -0.0095(17)
C12 0.0302(19) 0.0284(17) 0.0292(17) -0.0096(14) -0.0037(14) -0.0044(14)
C13 0.0263(17) 0.0255(16) 0.0240(16) -0.0073(13) -0.0032(13) -0.0049(13)
C14 0.035(2) 0.052(3) 0.052(3) -0.017(2) -0.0036(19) 0.0096(19)
C15 0.0233(18) 0.0382(19) 0.0339(19) -0.0066(15) -0.0039(14) -0.0036(14)
C16 0.033(2) 0.046(2) 0.044(2) -0.0018(18) -0.0090(17) -0.0153(17)
C17 0.0271(18) 0.0203(15) 0.0314(17) -0.0061(13) -0.0107(14) 0.0001(12)
C18 0.0263(18) 0.0287(17) 0.0349(19) -0.0069(14) -0.0077(14) -0.0031(13)
C19 0.0278(19) 0.037(2) 0.043(2) -0.0076(16) -0.0128(16) -0.0037(15)
C20 0.036(2) 0.041(2) 0.042(2) -0.0028(17) -0.0188(17) -0.0026(17)
C21 0.042(2) 0.0324(18) 0.0296(18) -0.0013(15) -0.0110(16) -0.0065(16)
C22 0.0271(18) 0.0231(16) 0.0303(17) -0.0050(13) -0.0066(14) -0.0041(13)
C23 0.0319(19) 0.0240(16) 0.0287(17) 0.0015(13) -0.0075(14) -0.0068(14)
C24 0.059(3) 0.052(3) 0.058(3) -0.026(2) -0.001(2) -0.008(2)
C25 0.041(2) 0.0273(19) 0.068(3) -0.0107(19) -0.007(2) -0.0075(16)
C26 0.088(4) 0.042(3) 0.066(3) -0.017(2) -0.026(3) 0.013(3)
C27 0.048(2) 0.033(2) 0.038(2) -0.0028(16) -0.0154(18) -0.0020(17)
C28 0.0295(19) 0.0268(17) 0.0303(18) -0.0047(14) -0.0022(14) -0.0086(14)
C29 0.048(2) 0.038(2) 0.035(2) -0.0073(16) -0.0114(17) -0.0069(17)
C30 0.055(3) 0.083(4) 0.041(2) -0.005(2) -0.009(2) -0.022(3)
C31 0.060(3) 0.092(4) 0.047(3) -0.023(3) -0.009(2) 0.027(3)
C32 0.130(7) 0.108(5) 0.085(5) 0.053(4) -0.044(4) -0.078(5)
C33 0.056(3) 0.070(3) 0.040(2) 0.009(2) -0.007(2) -0.021(2)
Ti3 0.0308(4) 0.0347(3) 0.0260(3) 0.0004(3) -0.0015(3) -0.0139(3)
Ti4 0.0284(3) 0.0259(3) 0.0371(4) -0.0026(3) -0.0129(3) -0.0054(2)
Cl5 0.0298(5) 0.0455(5) 0.0444(5) -0.0027(4) 0.0024(4) -0.0036(4)
Cl6 0.0535(7) 0.0865(9) 0.0453(6) -0.0086(6) -0.0051(5) -0.0430(6)
Cl7 0.0620(7) 0.0318(5) 0.0622(7) 0.0078(5) -0.0380(6) -0.0076(4)
Cl8 0.0412(6) 0.0385(5) 0.0616(6) -0.0093(5) -0.0267(5) -0.0089(4)
O2 0.0225(12) 0.0305(12) 0.0187(11) 0.0001(9) -0.0035(9) -0.0039(9)
N7 0.0260(15) 0.0282(14) 0.0292(15) -0.0027(12) -0.0035(12) -0.0058(11)
N8 0.0390(18) 0.0289(15) 0.0331(16) -0.0043(12) -0.0017(13) -0.0106(13)
N9 0.0358(17) 0.0250(14) 0.0311(15) 0.0005(12) -0.0126(13) -0.0108(12)
N10 0.0280(16) 0.0288(15) 0.0332(16) -0.0003(12) -0.0095(12) -0.0083(12)
N11 0.042(2) 0.0349(17) 0.0321(17) 0.0002(13) 0.0024(14) -0.0091(14)
N12 0.0307(17) 0.0317(16) 0.0453(19) -0.0070(14) -0.0105(14) -0.0011(13)
C34 0.039(2) 0.039(2) 0.036(2) -0.0017(16) -0.0104(16) -0.0121(16)
C35 0.0269(18) 0.0252(16) 0.0316(18) -0.0027(13) -0.0042(14) -0.0064(13)
C36 0.035(2) 0.0329(19) 0.038(2) 0.0016(16) -0.0097(16) -0.0052(15)
C40 0.0315(19) 0.0293(17) 0.0200(16) 0.0021(13) -0.0031(13) -0.0054(14)
C41 0.0248(18) 0.0292(17) 0.0262(17) -0.0009(13) -0.0046(13) -0.0024(13)
C42 0.040(2) 0.040(2) 0.0303(19) 0.0013(16) -0.0093(16) -0.0004(17)
C43 0.042(2) 0.054(3) 0.038(2) 0.0005(19) -0.0199(18) 0.0038(19)
C44 0.027(2) 0.044(2) 0.042(2) -0.0024(17) -0.0130(16) 0.0014(16)
C45 0.0266(18) 0.0277(17) 0.0356(19) -0.0065(14) -0.0063(14) -0.0025(14)
C46 0.0266(17) 0.0240(15) 0.0239(16) -0.0073(13) -0.0059(13) -0.0004(13)
C47 0.034(2) 0.070(3) 0.050(3) -0.002(2) -0.0087(19) -0.024(2)
C48 0.0226(18) 0.042(2) 0.0340(19) -0.0099(16) -0.0033(14) -0.0031(15)
C49 0.044(3) 0.063(3) 0.059(3) -0.022(2) -0.005(2) 0.013(2)
C50 0.0266(18) 0.0335(18) 0.0202(15) -0.0043(13) -0.0027(13) -0.0084(14)
C51 0.0269(19) 0.042(2) 0.0279(18) -0.0095(15) -0.0005(14) -0.0092(15)
C52 0.031(2) 0.071(3) 0.034(2) -0.010(2) 0.0024(17) -0.011(2)
C53 0.041(3) 0.081(3) 0.030(2) -0.006(2) 0.0037(18) -0.015(2)
C54 0.040(2) 0.061(3) 0.0252(19) -0.0015(17) -0.0077(16) -0.0122(19)
C55 0.0296(19) 0.0371(19) 0.0249(17) -0.0040(14) -0.0071(14) -0.0111(14)
C56 0.0297(19) 0.0335(18) 0.0237(16) 0.0013(14) -0.0112(14) -0.0089(14)
C57 0.047(3) 0.032(2) 0.055(3) 0.0009(18) -0.025(2) -0.0123(17)
C58 0.041(2) 0.0341(19) 0.036(2) 0.0012(15) -0.0155(16) -0.0175(16)
C59 0.073(3) 0.052(3) 0.039(2) 0.006(2) -0.011(2) -0.038(2)
C60 0.043(2) 0.032(2) 0.062(3) -0.0010(19) -0.013(2) -0.0140(17)
C61 0.030(2) 0.0269(17) 0.047(2) -0.0080(15) -0.0137(16) -0.0030(14)
C62 0.041(2) 0.040(2) 0.054(3) -0.0179(19) -0.0132(19) -0.0029(17)
C63 0.066(4) 0.131(6) 0.043(3) 0.033(3) -0.017(3) -0.045(4)
C64 0.069(4) 0.064(3) 0.045(3) 0.009(2) 0.001(2) -0.031(3)
C65 0.036(2) 0.042(2) 0.058(3) -0.018(2) -0.0122(19) 0.0006(17)
C66 0.044(3) 0.040(2) 0.050(2) -0.0041(19) -0.0073(19) -0.0084(18)
C67 0.198(11) 0.076(5) 0.078(5) -0.013(4) -0.092(7) -0.013(7)
C68 0.181(11) 0.128(8) 0.087(5) -0.011(5) -0.092(6) -0.023(7)
C69 0.182(11) 0.101(7) 0.089(6) -0.028(5) -0.090(7) 0.003(6)
C70 0.092(5) 0.080(4) 0.047(3) -0.013(3) -0.030(3) -0.012(3)
C71 0.084(5) 0.096(5) 0.046(3) -0.001(3) -0.028(3) -0.033(4)
C72 0.102(5) 0.072(4) 0.047(3) 0.000(3) -0.031(3) -0.033(4)

loop_
_atom_type_symbol
_atom_type_description
_atom_type_scat_dispersion_real
_atom_type_scat_dispersion_imag
_atom_type_scat_source
C C 0.0033 0.0016 'International Tables Vol C Tables 4.2.6.8 and 6.1.1.4'
H H 0.0000 0.0000 'International Tables Vol C Tables 4.2.6.8 and 6.1.1.4'
N N 0.0061 0.0033 'International Tables Vol C Tables 4.2.6.8 and 6.1.1.4'
O O 0.0106 0.0060 'International Tables Vol C Tables 4.2.6.8 and 6.1.1.4'
Cl Cl 0.1484 0.1585 'International Tables Vol C Tables 4.2.6.8 and 6.1.1.4'
Ti Ti 0.2776 0.4457 'International Tables Vol C Tables 4.2.6.8 and 6.1.1.4'

loop_
_geom_angle_atom_site_label_1
_geom_angle_atom_site_label_2
_geom_angle_atom_site_label_3
_geom_angle
_geom_angle_site_symmetry_1
_geom_angle_site_symmetry_3
_geom_angle_publ_flag
N5 Ti1 N2 107.12(15) . . ?
N5 Ti1 N1 107.10(14) . . ?
N2 Ti1 N1 63.84(11) . . ?
N5 Ti1 Cl1 103.69(13) . . ?
N2 Ti1 Cl1 145.54(9) . . ?
N1 Ti1 Cl1 92.68(9) . . ?
N5 Ti1 Cl2 103.12(12) . . ?
N2 Ti1 Cl2 92.24(9) . . ?
N1 Ti1 Cl2 145.76(10) . . ?
Cl1 Ti1 Cl2 95.50(5) . . ?
N5 Ti1 C7 113.89(14) . . ?
N2 Ti1 C7 32.14(11) . . ?
N1 Ti1 C7 32.06(11) . . ?
Cl1 Ti1 C7 118.94(9) . . ?
Cl2 Ti1 C7 118.84(9) . . ?
N5 Ti1 Ti2 52.17(11) . . ?
N2 Ti1 Ti2 87.34(8) . . ?
N1 Ti1 Ti2 55.16(9) . . ?
Cl1 Ti1 Ti2 99.81(4) . . ?
Cl2 Ti1 Ti2 153.43(4) . . ?
C7 Ti1 Ti2 71.71(8) . . ?
N6 Ti2 N4 118.48(16) . . ?
N6 Ti2 N3 98.99(15) . . ?
N4 Ti2 N3 63.67(12) . . ?
N6 Ti2 Cl3 107.96(14) . . ?
N4 Ti2 Cl3 131.23(10) . . ?
N3 Ti2 Cl3 96.37(10) . . ?
N6 Ti2 Cl4 98.57(13) . . ?
N4 Ti2 Cl4 90.29(9) . . ?
N3 Ti2 Cl4 153.35(9) . . ?
Cl3 Ti2 Cl4 97.10(6) . . ?
N6 Ti2 C23 106.98(14) . . ?
N4 Ti2 C23 32.39(12) . . ?
N3 Ti2 C23 32.01(12) . . ?
Cl3 Ti2 C23 120.93(10) . . ?
Cl4 Ti2 C23 122.60(9) . . ?
N6 Ti2 Ti1 178.51(13) . . ?
N4 Ti2 Ti1 60.03(9) . . ?
N3 Ti2 Ti1 80.31(9) . . ?
Cl3 Ti2 Ti1 73.46(4) . . ?
Cl4 Ti2 Ti1 81.64(3) . . ?
C23 Ti2 Ti1 71.73(8) . . ?
C13 O1 C17 117.7(3) . . ?
C7 N1 C2 120.8(3) . . ?
C7 N1 Ti1 92.3(2) . . ?
C2 N1 Ti1 141.5(3) . . ?
C7 N2 C5 122.9(3) . . ?
C7 N2 Ti1 92.7(2) . . ?
C5 N2 Ti1 144.0(2) . . ?
C23 N3 C25 123.0(3) . . ?
C23 N3 Ti2 89.9(2) . . ?
C25 N3 Ti2 142.1(3) . . ?
C23 N4 C28 121.3(3) . . ?
C23 N4 Ti2 91.8(2) . . ?
C28 N4 Ti2 143.9(2) . . ?
C30 N5 C31 112.8(4) . . ?
C30 N5 Ti1 121.2(3) . . ?
C31 N5 Ti1 125.7(3) . . ?
C33 N6 C32 111.6(4) . . ?
C33 N6 Ti2 122.9(3) . . ?
C32 N6 Ti2 125.3(4) . . ?
N1 C2 C3 109.8(4) . . ?
N1 C2 C1 111.4(4) . . ?
C3 C2 C1 112.2(4) . . ?
N2 C5 C6 108.6(3) . . ?
N2 C5 C4 112.3(3) . . ?
C6 C5 C4 110.4(3) . . ?
N1 C7 N2 110.0(3) . . ?
N1 C7 C8 126.0(3) . . ?
N2 C7 C8 123.4(3) . . ?
N1 C7 Ti1 55.65(18) . . ?
N2 C7 Ti1 55.19(18) . . ?
C8 C7 Ti1 164.8(2) . . ?
C9 C8 C13 118.4(3) . . ?
C9 C8 C7 116.4(3) . . ?
C13 C8 C7 125.1(3) . . ?
C10 C9 C8 121.2(4) . . ?
C9 C10 C11 118.9(4) . . ?
C10 C11 C12 122.3(4) . . ?
C11 C12 C13 117.6(3) . . ?
C11 C12 C15 119.3(3) . . ?
C13 C12 C15 123.1(3) . . ?
O1 C13 C12 122.9(3) . . ?
O1 C13 C8 115.8(3) . . ?
C12 C13 C8 121.3(3) . . ?
C12 C15 C18 109.5(3) . . ?
C12 C15 C16 109.5(3) . . ?
C18 C15 C16 110.1(3) . . ?
C12 C15 C14 109.3(3) . . ?
C18 C15 C14 108.1(3) . . ?
C16 C15 C14 110.3(3) . . ?
C18 C17 O1 123.6(3) . . ?
C18 C17 C22 121.7(3) . . ?
O1 C17 C22 114.7(3) . . ?
C17 C18 C19 117.7(3) . . ?
C17 C18 C15 122.7(3) . . ?
C19 C18 C15 119.5(3) . . ?
C20 C19 C18 121.8(4) . . ?
C19 C20 C21 119.2(4) . . ?
C22 C21 C20 120.8(4) . . ?
C21 C22 C17 118.6(3) . . ?
C21 C22 C23 117.6(3) . . ?
C17 C22 C23 123.6(3) . . ?
N3 C23 N4 112.1(3) . . ?
N3 C23 C22 122.5(3) . . ?
N4 C23 C22 125.1(3) . . ?
N3 C23 Ti2 58.1(2) . . ?
N4 C23 Ti2 55.84(18) . . ?
C22 C23 Ti2 162.5(2) . . ?
N3 C25 C24 109.5(4) . . ?
N3 C25 C26 110.4(4) . . ?
C24 C25 C26 111.4(4) . . ?
N4 C28 C27 110.1(3) . . ?
N4 C28 C29 111.0(3) . . ?
C27 C28 C29 112.3(3) . . ?
N11 Ti3 N7 119.82(14) . . ?
N11 Ti3 N8 96.40(14) . . ?
N7 Ti3 N8 63.73(12) . . ?
N11 Ti3 Cl6 108.98(12) . . ?
N7 Ti3 Cl6 129.11(9) . . ?
N8 Ti3 Cl6 98.87(10) . . ?
N11 Ti3 Cl5 98.43(11) . . ?
N7 Ti3 Cl5 89.77(9) . . ?
N8 Ti3 Cl5 153.45(9) . . ?
Cl6 Ti3 Cl5 96.96(5) . . ?
N11 Ti3 C40 105.38(13) . . ?
N7 Ti3 C40 32.44(12) . . ?
N8 Ti3 C40 32.30(12) . . ?
Cl6 Ti3 C40 122.65(9) . . ?
Cl5 Ti3 C40 121.68(9) . . ?
N11 Ti3 Ti4 175.30(11) . . ?
N7 Ti3 Ti4 57.95(8) . . ?
N8 Ti3 Ti4 78.91(8) . . ?
Cl6 Ti3 Ti4 72.26(3) . . ?
Cl5 Ti3 Ti4 85.84(3) . . ?
C40 Ti3 Ti4 70.51(8) . . ?
N12 Ti4 N10 107.48(13) . . ?
N12 Ti4 N9 106.98(14) . . ?
N10 Ti4 N9 64.10(12) . . ?
N12 Ti4 Cl7 103.78(10) . . ?
N10 Ti4 Cl7 143.98(9) . . ?
N9 Ti4 Cl7 90.05(8) . . ?
N12 Ti4 Cl8 104.08(11) . . ?
N10 Ti4 Cl8 93.79(9) . . ?
N9 Ti4 Cl8 146.07(10) . . ?
Cl7 Ti4 Cl8 95.60(4) . . ?
N12 Ti4 C56 114.40(13) . . ?
N10 Ti4 C56 32.32(11) . . ?
N9 Ti4 C56 32.21(11) . . ?
Cl7 Ti4 C56 116.46(9) . . ?
Cl8 Ti4 C56 119.79(9) . . ?
N12 Ti4 Ti3 52.43(9) . . ?
N10 Ti4 Ti3 55.58(8) . . ?
N9 Ti4 Ti3 89.42(8) . . ?
Cl7 Ti4 Ti3 154.59(4) . . ?
Cl8 Ti4 Ti3 98.93(3) . . ?
C56 Ti4 Ti3 73.48(8) . . ?
C46 O2 C50 118.0(3) . . ?
C40 N7 C35 120.9(3) . . ?
C40 N7 Ti3 92.5(2) . . ?
C35 N7 Ti3 142.2(2) . . ?
C40 N8 C38 125.7(5) . . ?
C40 N8 C38A 118.6(9) . . ?
C38 N8 C38A 7.3(11) . . ?
C40 N8 Ti3 89.8(2) . . ?
C38 N8 Ti3 136.2(4) . . ?
C38A N8 Ti3 142.4(8) . . ?
C56 N9 C58 123.5(3) . . ?
C56 N9 Ti4 91.7(2) . . ?
C58 N9 Ti4 144.0(2) . . ?
C56 N10 C61 121.1(3) . . ?
C56 N10 Ti4 91.6(2) . . ?
C61 N10 Ti4 141.8(2) . . ?
C63 N11 C64 113.2(4) . . ?
C63 N11 Ti3 121.3(3) . . ?
C64 N11 Ti3 124.6(3) . . ?
C65 N12 C66 113.0(3) . . ?
C65 N12 Ti4 125.4(3) . . ?
C66 N12 Ti4 121.6(3) . . ?
N7 C35 C34 111.6(3) . . ?
N7 C35 C36 110.2(3) . . ?
C34 C35 C36 111.8(3) . . ?
N8 C38 C39 110.7(6) . . ?
N8 C38 C37 110.2(7) . . ?
C39 C38 C37 110.0(7) . . ?
N8 C38A C39A 107.7(13) . . ?
N8 C38A C37A 113.2(13) . . ?
C39A C38A C37A 112.5(15) . . ?
N8 C40 N7 110.6(3) . . ?
N8 C40 C41 124.3(3) . . ?
N7 C40 C41 124.7(3) . . ?
N8 C40 Ti3 57.92(19) . . ?
N7 C40 Ti3 55.05(18) . . ?
C41 C40 Ti3 159.9(2) . . ?
C42 C41 C46 118.9(3) . . ?
C42 C41 C40 118.3(3) . . ?
C46 C41 C40 122.6(3) . . ?
C43 C42 C41 120.6(4) . . ?
C42 C43 C44 119.8(4) . . ?
C43 C44 C45 121.4(4) . . ?
C46 C45 C44 118.1(3) . . ?
C46 C45 C48 121.6(3) . . ?
C44 C45 C48 120.0(3) . . ?
O2 C46 C45 123.5(3) . . ?
O2 C46 C41 115.6(3) . . ?
C45 C46 C41 120.8(3) . . ?
C45 C48 C51 110.7(3) . . ?
C45 C48 C47 110.3(3) . . ?
C51 C48 C47 109.7(3) . . ?
C45 C48 C49 107.3(3) . . ?
C51 C48 C49 108.2(3) . . ?
C47 C48 C49 110.6(4) . . ?
C51 C50 O2 122.5(3) . . ?
C51 C50 C55 121.3(3) . . ?
O2 C50 C55 116.3(3) . . ?
C50 C51 C52 117.5(4) . . ?
C50 C51 C48 122.8(3) . . ?
C52 C51 C48 119.6(3) . . ?
C53 C52 C51 121.9(4) . . ?
C54 C53 C52 119.3(4) . . ?
C53 C54 C55 120.7(4) . . ?
C54 C55 C50 119.0(4) . . ?
C54 C55 C56 117.0(3) . . ?
C50 C55 C56 124.0(3) . . ?
N9 C56 N10 111.1(3) . . ?
N9 C56 C55 123.6(3) . . ?
N10 C56 C55 124.9(3) . . ?
N9 C56 Ti4 56.10(18) . . ?
N10 C56 Ti4 56.06(18) . . ?
C55 C56 Ti4 165.4(2) . . ?
N9 C58 C57 108.6(3) . . ?
N9 C58 C59 113.0(3) . . ?
C57 C58 C59 110.4(3) . . ?
N10 C61 C60 108.1(3) . . ?
N10 C61 C62 111.9(3) . . ?
C60 C61 C62 112.6(4) . . ?
C69 C67 C68 123.7(9) 2_775 . ?
C67 C68 C69 118.6(10) . . ?
C67 C69 C68 117.7(10) 2_775 . ?
C72 C70 C71 118.1(6) 2_666 . ?
C72 C71 C70 119.8(6) . . ?
C71 C72 C70 122.1(6) . 2_666 ?

loop_
_geom_bond_atom_site_label_1
_geom_bond_atom_site_label_2
_geom_bond_distance
_geom_bond_site_symmetry_2
_geom_bond_publ_flag
Ti1 N5 1.846(3) . ?
Ti1 N2 2.066(3) . ?
Ti1 N1 2.077(3) . ?
Ti1 Cl1 2.2911(13) . ?
Ti1 Cl2 2.2920(12) . ?
Ti1 C7 2.514(4) . ?
Ti1 Ti2 6.3586(10) . ?
Ti2 N6 1.842(3) . ?
Ti2 N4 2.065(3) . ?
Ti2 N3 2.116(4) . ?
Ti2 Cl3 2.2531(14) . ?
Ti2 Cl4 2.3191(13) . ?
Ti2 C23 2.494(4) . ?
O1 C13 1.388(4) . ?
O1 C17 1.395(4) . ?
N1 C7 1.335(5) . ?
N1 C2 1.477(5) . ?
N2 C7 1.339(4) . ?
N2 C5 1.475(5) . ?
N3 C23 1.322(5) . ?
N3 C25 1.493(5) . ?
N4 C23 1.337(5) . ?
N4 C28 1.479(4) . ?
N5 C30 1.457(6) . ?
N5 C31 1.469(6) . ?
N6 C33 1.442(6) . ?
N6 C32 1.464(6) . ?
C1 C2 1.517(7) . ?
C2 C3 1.505(6) . ?
C4 C5 1.525(5) . ?
C5 C6 1.516(6) . ?
C7 C8 1.495(5) . ?
C8 C9 1.394(5) . ?
C8 C13 1.398(5) . ?
C9 C10 1.376(6) . ?
C10 C11 1.382(6) . ?
C11 C12 1.388(5) . ?
C12 C13 1.393(5) . ?
C12 C15 1.523(5) . ?
C14 C15 1.548(5) . ?
C15 C18 1.527(5) . ?
C15 C16 1.543(5) . ?
C17 C18 1.378(5) . ?
C17 C22 1.402(5) . ?
C18 C19 1.400(5) . ?
C19 C20 1.376(6) . ?
C20 C21 1.389(6) . ?
C21 C22 1.384(5) . ?
C22 C23 1.496(5) . ?
C24 C25 1.511(7) . ?
C25 C26 1.514(6) . ?
C27 C28 1.515(5) . ?
C28 C29 1.516(5) . ?
Ti3 N11 1.846(3) . ?
Ti3 N7 2.046(3) . ?
Ti3 N8 2.113(3) . ?
Ti3 Cl6 2.2570(13) . ?
Ti3 Cl5 2.3189(12) . ?
Ti3 C40 2.494(4) . ?
Ti3 Ti4 6.3292(9) . ?
Ti4 N12 1.851(3) . ?
Ti4 N10 2.068(3) . ?
Ti4 N9 2.068(3) . ?
Ti4 Cl7 2.2863(11) . ?
Ti4 Cl8 2.2933(12) . ?
Ti4 C56 2.491(4) . ?
O2 C46 1.389(4) . ?
O2 C50 1.394(4) . ?
N7 C40 1.339(5) . ?
N7 C35 1.478(5) . ?
N8 C40 1.333(5) . ?
N8 C38 1.459(8) . ?
N8 C38A 1.513(13) . ?
N9 C56 1.329(5) . ?
N9 C58 1.486(4) . ?
N10 C56 1.333(5) . ?
N10 C61 1.472(5) . ?
N11 C63 1.449(7) . ?
N11 C64 1.458(5) . ?
N12 C65 1.458(5) . ?
N12 C66 1.471(5) . ?
C34 C35 1.521(5) . ?
C35 C36 1.525(5) . ?
C37 C38 1.503(10) . ?
C38 C39 1.517(9) . ?
C37A C38A 1.516(15) . ?
C38A C39A 1.520(14) . ?
C40 C41 1.493(5) . ?
C41 C42 1.386(5) . ?
C41 C46 1.406(5) . ?
C42 C43 1.378(6) . ?
C43 C44 1.379(6) . ?
C44 C45 1.393(5) . ?
C45 C46 1.391(5) . ?
C45 C48 1.515(5) . ?
C47 C48 1.545(6) . ?
C48 C51 1.515(5) . ?
C48 C49 1.552(6) . ?
C50 C51 1.392(5) . ?
C50 C55 1.394(5) . ?
C51 C52 1.395(5) . ?
C52 C53 1.381(6) . ?
C53 C54 1.377(6) . ?
C54 C55 1.391(5) . ?
C55 C56 1.506(5) . ?
C57 C58 1.517(6) . ?
C58 C59 1.531(5) . ?
C60 C61 1.516(6) . ?
C61 C62 1.521(6) . ?
C67 C69 1.346(13) 2_775 ?
C67 C68 1.365(13) . ?
C68 C69 1.414(12) . ?
C69 C67 1.346(13) 2_775 ?
C70 C72 1.369(9) 2_666 ?
C70 C71 1.400(9) . ?
C71 C72 1.362(9) . ?
C72 C70 1.369(9) 2_666 ?

loop_
_geom_torsion_atom_site_label_1
_geom_torsion_atom_site_label_2
_geom_torsion_atom_site_label_3
_geom_torsion_atom_site_label_4
_geom_torsion
_geom_torsion_site_symmetry_1
_geom_torsion_site_symmetry_2
_geom_torsion_site_symmetry_3
_geom_torsion_site_symmetry_4
_geom_torsion_publ_flag
N5 Ti1 Ti2 N6 -104(5) . . . . ?
N2 Ti1 Ti2 N6 10(5) . . . . ?
N1 Ti1 Ti2 N6 70(5) . . . . ?
Cl1 Ti1 Ti2 N6 156(5) . . . . ?
Cl2 Ti1 Ti2 N6 -80(5) . . . . ?
C7 Ti1 Ti2 N6 39(5) . . . . ?
N5 Ti1 Ti2 N4 -100.93(19) . . . . ?
N2 Ti1 Ti2 N4 13.22(13) . . . . ?
N1 Ti1 Ti2 N4 72.86(14) . . . . ?
Cl1 Ti1 Ti2 N4 159.28(11) . . . . ?
Cl2 Ti1 Ti2 N4 -76.46(13) . . . . ?
C7 Ti1 Ti2 N4 41.89(13) . . . . ?
N5 Ti1 Ti2 N3 -166.04(18) . . . . ?
N2 Ti1 Ti2 N3 -51.88(12) . . . . ?
N1 Ti1 Ti2 N3 7.76(14) . . . . ?
Cl1 Ti1 Ti2 N3 94.17(10) . . . . ?
Cl2 Ti1 Ti2 N3 -141.57(13) . . . . ?
C7 Ti1 Ti2 N3 -23.22(12) . . . . ?
N5 Ti1 Ti2 Cl3 94.29(16) . . . . ?
N2 Ti1 Ti2 Cl3 -151.56(9) . . . . ?
N1 Ti1 Ti2 Cl3 -91.92(11) . . . . ?
Cl1 Ti1 Ti2 Cl3 -5.50(5) . . . . ?
Cl2 Ti1 Ti2 Cl3 118.76(10) . . . . ?
C7 Ti1 Ti2 Cl3 -122.89(10) . . . . ?
N5 Ti1 Ti2 Cl4 -5.74(16) . . . . ?
N2 Ti1 Ti2 Cl4 108.42(9) . . . . ?
N1 Ti1 Ti2 Cl4 168.06(11) . . . . ?
Cl1 Ti1 Ti2 Cl4 -105.52(5) . . . . ?
Cl2 Ti1 Ti2 Cl4 18.74(10) . . . . ?
C7 Ti1 Ti2 Cl4 137.09(9) . . . . ?
N5 Ti1 Ti2 C23 -134.20(18) . . . . ?
N2 Ti1 Ti2 C23 -20.04(12) . . . . ?
N1 Ti1 Ti2 C23 39.59(14) . . . . ?
Cl1 Ti1 Ti2 C23 126.01(10) . . . . ?
Cl2 Ti1 Ti2 C23 -109.73(13) . . . . ?
C7 Ti1 Ti2 C23 8.62(12) . . . . ?
N5 Ti1 N1 C7 -107.9(2) . . . . ?
N2 Ti1 N1 C7 -6.8(2) . . . . ?
Cl1 Ti1 N1 C7 146.9(2) . . . . ?
Cl2 Ti1 N1 C7 43.1(3) . . . . ?
Ti2 Ti1 N1 C7 -113.0(2) . . . . ?
N5 Ti1 N1 C2 101.0(5) . . . . ?
N2 Ti1 N1 C2 -157.9(5) . . . . ?
Cl1 Ti1 N1 C2 -4.2(5) . . . . ?
Cl2 Ti1 N1 C2 -108.0(4) . . . . ?
C7 Ti1 N1 C2 -151.1(6) . . . . ?
Ti2 Ti1 N1 C2 95.9(5) . . . . ?
N5 Ti1 N2 C7 107.8(2) . . . . ?
N1 Ti1 N2 C7 6.8(2) . . . . ?
Cl1 Ti1 N2 C7 -44.6(3) . . . . ?
Cl2 Ti1 N2 C7 -147.70(19) . . . . ?
Ti2 Ti1 N2 C7 58.89(19) . . . . ?
N5 Ti1 N2 C5 -81.0(4) . . . . ?
N1 Ti1 N2 C5 177.9(5) . . . . ?
Cl1 Ti1 N2 C5 126.5(4) . . . . ?
Cl2 Ti1 N2 C5 23.4(4) . . . . ?
C7 Ti1 N2 C5 171.1(5) . . . . ?
Ti2 Ti1 N2 C5 -130.0(4) . . . . ?
N6 Ti2 N3 C23 -107.7(2) . . . . ?
N4 Ti2 N3 C23 9.7(2) . . . . ?
Cl3 Ti2 N3 C23 142.9(2) . . . . ?
Cl4 Ti2 N3 C23 22.9(4) . . . . ?
Ti1 Ti2 N3 C23 70.9(2) . . . . ?
N6 Ti2 N3 C25 44.5(5) . . . . ?
N4 Ti2 N3 C25 162.0(5) . . . . ?
Cl3 Ti2 N3 C25 -64.8(5) . . . . ?
Cl4 Ti2 N3 C25 175.2(4) . . . . ?
C23 Ti2 N3 C25 152.3(6) . . . . ?
Ti1 Ti2 N3 C25 -136.8(5) . . . . ?
N6 Ti2 N4 C23 76.4(3) . . . . ?
N3 Ti2 N4 C23 -9.6(2) . . . . ?
Cl3 Ti2 N4 C23 -83.9(2) . . . . ?
Cl4 Ti2 N4 C23 176.3(2) . . . . ?
Ti1 Ti2 N4 C23 -103.5(2) . . . . ?
N6 Ti2 N4 C28 -81.2(4) . . . . ?
N3 Ti2 N4 C28 -167.1(5) . . . . ?
Cl3 Ti2 N4 C28 118.5(4) . . . . ?
Cl4 Ti2 N4 C28 18.8(4) . . . . ?
C23 Ti2 N4 C28 -157.6(5) . . . . ?
Ti1 Ti2 N4 C28 98.9(4) . . . . ?
N2 Ti1 N5 C30 -116.7(3) . . . . ?
N1 Ti1 N5 C30 -49.5(4) . . . . ?
Cl1 Ti1 N5 C30 47.7(4) . . . . ?
Cl2 Ti1 N5 C30 146.8(3) . . . . ?
C7 Ti1 N5 C30 -83.1(4) . . . . ?
Ti2 Ti1 N5 C30 -44.2(3) . . . . ?
N2 Ti1 N5 C31 70.0(4) . . . . ?
N1 Ti1 N5 C31 137.2(4) . . . . ?
Cl1 Ti1 N5 C31 -125.6(4) . . . . ?
Cl2 Ti1 N5 C31 -26.5(4) . . . . ?
C7 Ti1 N5 C31 103.7(4) . . . . ?
Ti2 Ti1 N5 C31 142.5(4) . . . . ?
N4 Ti2 N6 C33 1.5(4) . . . . ?
N3 Ti2 N6 C33 66.3(4) . . . . ?
Cl3 Ti2 N6 C33 166.1(4) . . . . ?
Cl4 Ti2 N6 C33 -93.5(4) . . . . ?
C23 Ti2 N6 C33 34.5(4) . . . . ?
Ti1 Ti2 N6 C33 5(5) . . . . ?
N4 Ti2 N6 C32 174.9(5) . . . . ?
N3 Ti2 N6 C32 -120.3(5) . . . . ?
Cl3 Ti2 N6 C32 -20.5(6) . . . . ?
Cl4 Ti2 N6 C32 79.9(5) . . . . ?
C23 Ti2 N6 C32 -152.1(5) . . . . ?
Ti1 Ti2 N6 C32 178(100) . . . . ?
C7 N1 C2 C3 151.4(4) . . . . ?
Ti1 N1 C2 C3 -62.9(6) . . . . ?
C7 N1 C2 C1 -83.7(5) . . . . ?
Ti1 N1 C2 C1 62.1(6) . . . . ?
C7 N2 C5 C6 -136.1(3) . . . . ?
Ti1 N2 C5 C6 54.5(5) . . . . ?
C7 N2 C5 C4 101.5(4) . . . . ?
Ti1 N2 C5 C4 -67.9(5) . . . . ?
C2 N1 C7 N2 169.6(3) . . . . ?
Ti1 N1 C7 N2 10.1(3) . . . . ?
C2 N1 C7 C8 -2.0(6) . . . . ?
Ti1 N1 C7 C8 -161.5(3) . . . . ?
C2 N1 C7 Ti1 159.5(4) . . . . ?
C5 N2 C7 N1 176.1(3) . . . . ?
Ti1 N2 C7 N1 -10.1(3) . . . . ?
C5 N2 C7 C8 -12.0(5) . . . . ?
Ti1 N2 C7 C8 161.8(3) . . . . ?
C5 N2 C7 Ti1 -173.8(4) . . . . ?
N5 Ti1 C7 N1 84.2(3) . . . . ?
N2 Ti1 C7 N1 168.5(3) . . . . ?
Cl1 Ti1 C7 N1 -38.6(2) . . . . ?
Cl2 Ti1 C7 N1 -154.0(2) . . . . ?
Ti2 Ti1 C7 N1 52.7(2) . . . . ?
N5 Ti1 C7 N2 -84.3(2) . . . . ?
N1 Ti1 C7 N2 -168.5(3) . . . . ?
Cl1 Ti1 C7 N2 152.99(18) . . . . ?
Cl2 Ti1 C7 N2 37.6(2) . . . . ?
Ti2 Ti1 C7 N2 -115.7(2) . . . . ?
N5 Ti1 C7 C8 -174.1(9) . . . . ?
N2 Ti1 C7 C8 -89.8(10) . . . . ?
N1 Ti1 C7 C8 101.7(10) . . . . ?
Cl1 Ti1 C7 C8 63.2(10) . . . . ?
Cl2 Ti1 C7 C8 -52.3(10) . . . . ?
Ti2 Ti1 C7 C8 154.4(10) . . . . ?
N1 C7 C8 C9 101.3(4) . . . . ?
N2 C7 C8 C9 -69.3(5) . . . . ?
Ti1 C7 C8 C9 10.3(11) . . . . ?
N1 C7 C8 C13 -81.2(5) . . . . ?
N2 C7 C8 C13 108.2(4) . . . . ?
Ti1 C7 C8 C13 -172.3(8) . . . . ?
C13 C8 C9 C10 -2.8(6) . . . . ?
C7 C8 C9 C10 174.9(4) . . . . ?
C8 C9 C10 C11 -1.4(6) . . . . ?
C9 C10 C11 C12 2.5(6) . . . . ?
C10 C11 C12 C13 0.6(6) . . . . ?
C10 C11 C12 C15 -178.2(4) . . . . ?
C17 O1 C13 C12 1.4(5) . . . . ?
C17 O1 C13 C8 -178.5(3) . . . . ?
C11 C12 C13 O1 175.2(3) . . . . ?
C15 C12 C13 O1 -6.1(5) . . . . ?
C11 C12 C13 C8 -4.9(5) . . . . ?
C15 C12 C13 C8 173.8(3) . . . . ?
C9 C8 C13 O1 -174.1(3) . . . . ?
C7 C8 C13 O1 8.5(5) . . . . ?
C9 C8 C13 C12 6.0(5) . . . . ?
C7 C8 C13 C12 -171.5(3) . . . . ?
C11 C12 C15 C18 -177.4(3) . . . . ?
C13 C12 C15 C18 3.9(5) . . . . ?
C11 C12 C15 C16 61.7(4) . . . . ?
C13 C12 C15 C16 -116.9(4) . . . . ?
C11 C12 C15 C14 -59.3(5) . . . . ?
C13 C12 C15 C14 122.1(4) . . . . ?
C13 O1 C17 C18 5.4(5) . . . . ?
C13 O1 C17 C22 -174.2(3) . . . . ?
O1 C17 C18 C19 175.3(3) . . . . ?
C22 C17 C18 C19 -5.1(5) . . . . ?
O1 C17 C18 C15 -7.5(5) . . . . ?
C22 C17 C18 C15 172.1(3) . . . . ?
C12 C15 C18 C17 2.6(5) . . . . ?
C16 C15 C18 C17 123.0(4) . . . . ?
C14 C15 C18 C17 -116.4(4) . . . . ?
C12 C15 C18 C19 179.8(3) . . . . ?
C16 C15 C18 C19 -59.8(4) . . . . ?
C14 C15 C18 C19 60.8(5) . . . . ?
C17 C18 C19 C20 1.4(6) . . . . ?
C15 C18 C19 C20 -175.9(4) . . . . ?
C18 C19 C20 C21 1.9(6) . . . . ?
C19 C20 C21 C22 -1.5(6) . . . . ?
C20 C21 C22 C17 -2.0(6) . . . . ?
C20 C21 C22 C23 173.4(4) . . . . ?
C18 C17 C22 C21 5.5(5) . . . . ?
O1 C17 C22 C21 -174.9(3) . . . . ?
C18 C17 C22 C23 -169.7(3) . . . . ?
O1 C17 C22 C23 10.0(5) . . . . ?
C25 N3 C23 N4 -174.6(4) . . . . ?
Ti2 N3 C23 N4 -14.5(3) . . . . ?
C25 N3 C23 C22 -0.8(6) . . . . ?
Ti2 N3 C23 C22 159.3(3) . . . . ?
C25 N3 C23 Ti2 -160.1(4) . . . . ?
C28 N4 C23 N3 179.6(3) . . . . ?
Ti2 N4 C23 N3 14.9(3) . . . . ?
C28 N4 C23 C22 6.0(5) . . . . ?
Ti2 N4 C23 C22 -158.7(3) . . . . ?
C28 N4 C23 Ti2 164.7(4) . . . . ?
C21 C22 C23 N3 -79.1(5) . . . . ?
C17 C22 C23 N3 96.1(4) . . . . ?
C21 C22 C23 N4 93.9(4) . . . . ?
C17 C22 C23 N4 -90.9(5) . . . . ?
C21 C22 C23 Ti2 7.1(10) . . . . ?
C17 C22 C23 Ti2 -177.7(7) . . . . ?
N6 Ti2 C23 N3 79.6(3) . . . . ?
N4 Ti2 C23 N3 -163.7(4) . . . . ?
Cl3 Ti2 C23 N3 -44.4(2) . . . . ?
Cl4 Ti2 C23 N3 -168.0(2) . . . . ?
Ti1 Ti2 C23 N3 -101.2(2) . . . . ?
N6 Ti2 C23 N4 -116.7(2) . . . . ?
N3 Ti2 C23 N4 163.7(4) . . . . ?
Cl3 Ti2 C23 N4 119.3(2) . . . . ?
Cl4 Ti2 C23 N4 -4.4(2) . . . . ?
Ti1 Ti2 C23 N4 62.5(2) . . . . ?
N6 Ti2 C23 C22 -17.7(9) . . . . ?
N4 Ti2 C23 C22 99.0(9) . . . . ?
N3 Ti2 C23 C22 -97.3(9) . . . . ?
Cl3 Ti2 C23 C22 -141.7(8) . . . . ?
Cl4 Ti2 C23 C22 94.6(8) . . . . ?
Ti1 Ti2 C23 C22 161.5(9) . . . . ?
C23 N3 C25 C24 -137.0(4) . . . . ?
Ti2 N3 C25 C24 76.7(6) . . . . ?
C23 N3 C25 C26 100.0(5) . . . . ?
Ti2 N3 C25 C26 -46.3(6) . . . . ?
C23 N4 C28 C27 131.7(4) . . . . ?
Ti2 N4 C28 C27 -74.9(5) . . . . ?
C23 N4 C28 C29 -103.3(4) . . . . ?
Ti2 N4 C28 C29 50.2(5) . . . . ?
N11 Ti3 Ti4 N12 164.2(15) . . . . ?
N7 Ti3 Ti4 N12 101.35(17) . . . . ?
N8 Ti3 Ti4 N12 167.18(16) . . . . ?
Cl6 Ti3 Ti4 N12 -89.66(14) . . . . ?
Cl5 Ti3 Ti4 N12 9.01(14) . . . . ?
C40 Ti3 Ti4 N12 134.77(16) . . . . ?
N11 Ti3 Ti4 N10 -6.4(15) . . . . ?
N7 Ti3 Ti4 N10 -69.24(14) . . . . ?
N8 Ti3 Ti4 N10 -3.41(14) . . . . ?
Cl6 Ti3 Ti4 N10 99.75(11) . . . . ?
Cl5 Ti3 Ti4 N10 -161.58(11) . . . . ?
C40 Ti3 Ti4 N10 -35.82(14) . . . . ?
N11 Ti3 Ti4 N9 52.1(15) . . . . ?
N7 Ti3 Ti4 N9 -10.75(13) . . . . ?
N8 Ti3 Ti4 N9 55.08(13) . . . . ?
Cl6 Ti3 Ti4 N9 158.24(10) . . . . ?
Cl5 Ti3 Ti4 N9 -103.08(9) . . . . ?
C40 Ti3 Ti4 N9 22.68(13) . . . . ?
N11 Ti3 Ti4 Cl7 141.0(14) . . . . ?
N7 Ti3 Ti4 Cl7 78.15(13) . . . . ?
N8 Ti3 Ti4 Cl7 143.98(13) . . . . ?
Cl6 Ti3 Ti4 Cl7 -112.86(10) . . . . ?
Cl5 Ti3 Ti4 Cl7 -14.19(9) . . . . ?
C40 Ti3 Ti4 Cl7 111.57(13) . . . . ?
N11 Ti3 Ti4 Cl8 -94.8(14) . . . . ?
N7 Ti3 Ti4 Cl8 -157.71(11) . . . . ?
N8 Ti3 Ti4 Cl8 -91.88(10) . . . . ?
Cl6 Ti3 Ti4 Cl8 11.28(5) . . . . ?
Cl5 Ti3 Ti4 Cl8 109.95(5) . . . . ?
C40 Ti3 Ti4 Cl8 -124.29(10) . . . . ?
N11 Ti3 Ti4 C56 23.7(14) . . . . ?
N7 Ti3 Ti4 C56 -39.16(13) . . . . ?
N8 Ti3 Ti4 C56 26.67(13) . . . . ?
Cl6 Ti3 Ti4 C56 129.83(10) . . . . ?
Cl5 Ti3 Ti4 C56 -131.49(10) . . . . ?
C40 Ti3 Ti4 C56 -5.74(13) . . . . ?
N11 Ti3 N7 C40 -70.6(3) . . . . ?
N8 Ti3 N7 C40 11.3(2) . . . . ?
Cl6 Ti3 N7 C40 91.0(2) . . . . ?
Cl5 Ti3 N7 C40 -170.2(2) . . . . ?
Ti4 Ti3 N7 C40 104.5(2) . . . . ?
N11 Ti3 N7 C35 82.7(4) . . . . ?
N8 Ti3 N7 C35 164.6(4) . . . . ?
Cl6 Ti3 N7 C35 -115.7(4) . . . . ?
Cl5 Ti3 N7 C35 -16.9(4) . . . . ?
C40 Ti3 N7 C35 153.3(5) . . . . ?
Ti4 Ti3 N7 C35 -102.2(4) . . . . ?
N11 Ti3 N8 C40 108.8(2) . . . . ?
N7 Ti3 N8 C40 -11.4(2) . . . . ?
Cl6 Ti3 N8 C40 -140.8(2) . . . . ?
Cl5 Ti3 N8 C40 -14.9(4) . . . . ?
Ti4 Ti3 N8 C40 -71.0(2) . . . . ?
N11 Ti3 N8 C38 -38.2(7) . . . . ?
N7 Ti3 N8 C38 -158.4(7) . . . . ?
Cl6 Ti3 N8 C38 72.2(7) . . . . ?
Cl5 Ti3 N8 C38 -161.9(6) . . . . ?
C40 Ti3 N8 C38 -147.0(8) . . . . ?
Ti4 Ti3 N8 C38 142.0(7) . . . . ?
N11 Ti3 N8 C38A -32.5(12) . . . . ?
N7 Ti3 N8 C38A -152.7(12) . . . . ?
Cl6 Ti3 N8 C38A 77.9(12) . . . . ?
Cl5 Ti3 N8 C38A -156.2(11) . . . . ?
C40 Ti3 N8 C38A -141.3(12) . . . . ?
Ti4 Ti3 N8 C38A 147.7(12) . . . . ?
N12 Ti4 N9 C56 -109.0(2) . . . . ?
N10 Ti4 N9 C56 -7.4(2) . . . . ?
Cl7 Ti4 N9 C56 146.6(2) . . . . ?
Cl8 Ti4 N9 C56 46.4(3) . . . . ?
Ti3 Ti4 N9 C56 -58.8(2) . . . . ?
N12 Ti4 N9 C58 82.4(4) . . . . ?
N10 Ti4 N9 C58 -176.0(5) . . . . ?
Cl7 Ti4 N9 C58 -22.0(4) . . . . ?
Cl8 Ti4 N9 C58 -122.2(4) . . . . ?
C56 Ti4 N9 C58 -168.6(5) . . . . ?
Ti3 Ti4 N9 C58 132.6(4) . . . . ?
N12 Ti4 N10 C56 108.2(2) . . . . ?
N9 Ti4 N10 C56 7.4(2) . . . . ?
Cl7 Ti4 N10 C56 -40.8(3) . . . . ?
Cl8 Ti4 N10 C56 -145.8(2) . . . . ?
Ti3 Ti4 N10 C56 116.0(2) . . . . ?
N12 Ti4 N10 C61 -101.3(4) . . . . ?
N9 Ti4 N10 C61 157.9(4) . . . . ?
Cl7 Ti4 N10 C61 109.6(4) . . . . ?
Cl8 Ti4 N10 C61 4.7(4) . . . . ?
C56 Ti4 N10 C61 150.5(5) . . . . ?
Ti3 Ti4 N10 C61 -93.5(4) . . . . ?
N7 Ti3 N11 C63 -5.8(5) . . . . ?
N8 Ti3 N11 C63 -69.1(4) . . . . ?
Cl6 Ti3 N11 C63 -170.8(4) . . . . ?
Cl5 Ti3 N11 C63 88.8(4) . . . . ?
C40 Ti3 N11 C63 -37.5(4) . . . . ?
Ti4 Ti3 N11 C63 -66.2(16) . . . . ?
N7 Ti3 N11 C64 -174.5(3) . . . . ?
N8 Ti3 N11 C64 122.2(4) . . . . ?
Cl6 Ti3 N11 C64 20.5(4) . . . . ?
Cl5 Ti3 N11 C64 -79.9(4) . . . . ?
C40 Ti3 N11 C64 153.9(4) . . . . ?
Ti4 Ti3 N11 C64 125.1(14) . . . . ?
N10 Ti4 N12 C65 -129.6(3) . . . . ?
N9 Ti4 N12 C65 -62.1(3) . . . . ?
Cl7 Ti4 N12 C65 32.2(3) . . . . ?
Cl8 Ti4 N12 C65 131.7(3) . . . . ?
C56 Ti4 N12 C65 -95.7(3) . . . . ?
Ti3 Ti4 N12 C65 -137.8(4) . . . . ?
N10 Ti4 N12 C66 54.3(3) . . . . ?
N9 Ti4 N12 C66 121.8(3) . . . . ?
Cl7 Ti4 N12 C66 -143.9(3) . . . . ?
Cl8 Ti4 N12 C66 -44.4(3) . . . . ?
C56 Ti4 N12 C66 88.2(3) . . . . ?
Ti3 Ti4 N12 C66 46.1(3) . . . . ?
C40 N7 C35 C34 101.8(4) . . . . ?
Ti3 N7 C35 C34 -46.7(5) . . . . ?
C40 N7 C35 C36 -133.3(3) . . . . ?
Ti3 N7 C35 C36 78.2(4) . . . . ?
C40 N8 C38 C39 73.9(9) . . . . ?
C38A N8 C38 C39 61(7) . . . . ?
Ti3 N8 C38 C39 -148.3(5) . . . . ?
C40 N8 C38 C37 -164.3(5) . . . . ?
C38A N8 C38 C37 -178(8) . . . . ?
Ti3 N8 C38 C37 -26.4(11) . . . . ?
C40 N8 C38A C39A 126.8(14) . . . . ?
C38 N8 C38A C39A -66(7) . . . . ?
Ti3 N8 C38A C39A -98.6(15) . . . . ?
C40 N8 C38A C37A -108.2(15) . . . . ?
C38 N8 C38A C37A 59(7) . . . . ?
Ti3 N8 C38A C37A 26(2) . . . . ?
C38 N8 C40 N7 169.1(5) . . . . ?
C38A N8 C40 N7 171.0(7) . . . . ?
Ti3 N8 C40 N7 16.8(3) . . . . ?
C38 N8 C40 C41 -3.7(7) . . . . ?
C38A N8 C40 C41 -1.8(8) . . . . ?
Ti3 N8 C40 C41 -156.0(3) . . . . ?
C38 N8 C40 Ti3 152.3(6) . . . . ?
C38A N8 C40 Ti3 154.2(7) . . . . ?
C35 N7 C40 N8 -178.6(3) . . . . ?
Ti3 N7 C40 N8 -17.4(3) . . . . ?
C35 N7 C40 C41 -5.9(5) . . . . ?
Ti3 N7 C40 C41 155.4(3) . . . . ?
C35 N7 C40 Ti3 -161.3(3) . . . . ?
N11 Ti3 C40 N8 -77.4(2) . . . . ?
N7 Ti3 C40 N8 160.7(3) . . . . ?
Cl6 Ti3 C40 N8 47.9(2) . . . . ?
Cl5 Ti3 C40 N8 172.24(19) . . . . ?
Ti4 Ti3 C40 N8 100.2(2) . . . . ?
N11 Ti3 C40 N7 121.9(2) . . . . ?
N8 Ti3 C40 N7 -160.7(3) . . . . ?
Cl6 Ti3 C40 N7 -112.9(2) . . . . ?
Cl5 Ti3 C40 N7 11.5(2) . . . . ?
Ti4 Ti3 C40 N7 -60.49(19) . . . . ?
N11 Ti3 C40 C41 25.4(8) . . . . ?
N7 Ti3 C40 C41 -96.5(8) . . . . ?
N8 Ti3 C40 C41 102.8(8) . . . . ?
Cl6 Ti3 C40 C41 150.7(7) . . . . ?
Cl5 Ti3 C40 C41 -84.9(7) . . . . ?
Ti4 Ti3 C40 C41 -156.9(8) . . . . ?
N8 C40 C41 C42 76.3(5) . . . . ?
N7 C40 C41 C42 -95.5(4) . . . . ?
Ti3 C40 C41 C42 -13.3(9) . . . . ?
N8 C40 C41 C46 -98.6(4) . . . . ?
N7 C40 C41 C46 89.6(5) . . . . ?
Ti3 C40 C41 C46 171.8(6) . . . . ?
C46 C41 C42 C43 0.6(6) . . . . ?
C40 C41 C42 C43 -174.4(4) . . . . ?
C41 C42 C43 C44 2.7(7) . . . . ?
C42 C43 C44 C45 -2.1(7) . . . . ?
C43 C44 C45 C46 -1.8(6) . . . . ?
C43 C44 C45 C48 171.6(4) . . . . ?
C50 O2 C46 C45 -7.2(5) . . . . ?
C50 O2 C46 C41 173.3(3) . . . . ?
C44 C45 C46 O2 -174.3(3) . . . . ?
C48 C45 C46 O2 12.4(5) . . . . ?
C44 C45 C46 C41 5.2(5) . . . . ?
C48 C45 C46 C41 -168.1(3) . . . . ?
C42 C41 C46 O2 174.9(3) . . . . ?
C40 C41 C46 O2 -10.3(5) . . . . ?
C42 C41 C46 C45 -4.7(5) . . . . ?
C40 C41 C46 C45 170.2(3) . . . . ?
C46 C45 C48 C51 -8.3(5) . . . . ?
C44 C45 C48 C51 178.5(4) . . . . ?
C46 C45 C48 C47 -129.9(4) . . . . ?
C44 C45 C48 C47 56.9(5) . . . . ?
C46 C45 C48 C49 109.6(4) . . . . ?
C44 C45 C48 C49 -63.6(5) . . . . ?
C46 O2 C50 C51 -1.4(5) . . . . ?
C46 O2 C50 C55 179.5(3) . . . . ?
O2 C50 C51 C52 -173.9(4) . . . . ?
C55 C50 C51 C52 5.2(6) . . . . ?
O2 C50 C51 C48 4.6(6) . . . . ?
C55 C50 C51 C48 -176.4(4) . . . . ?
C45 C48 C51 C50 0.2(5) . . . . ?
C47 C48 C51 C50 122.2(4) . . . . ?
C49 C48 C51 C50 -117.0(4) . . . . ?
C45 C48 C51 C52 178.7(4) . . . . ?
C47 C48 C51 C52 -59.3(5) . . . . ?
C49 C48 C51 C52 61.4(5) . . . . ?
C50 C51 C52 C53 -0.6(7) . . . . ?
C48 C51 C52 C53 -179.2(4) . . . . ?
C51 C52 C53 C54 -3.1(8) . . . . ?
C52 C53 C54 C55 2.4(8) . . . . ?
C53 C54 C55 C50 2.0(7) . . . . ?
C53 C54 C55 C56 -176.9(4) . . . . ?
C51 C50 C55 C54 -5.9(6) . . . . ?
O2 C50 C55 C54 173.3(3) . . . . ?
C51 C50 C55 C56 172.9(4) . . . . ?
O2 C50 C55 C56 -8.0(5) . . . . ?
C58 N9 C56 N10 -176.9(3) . . . . ?
Ti4 N9 C56 N10 11.1(3) . . . . ?
C58 N9 C56 C55 9.5(5) . . . . ?
Ti4 N9 C56 C55 -162.5(3) . . . . ?
C58 N9 C56 Ti4 172.0(4) . . . . ?
C61 N10 C56 N9 -170.3(3) . . . . ?
Ti4 N10 C56 N9 -11.1(3) . . . . ?
C61 N10 C56 C55 3.2(5) . . . . ?
Ti4 N10 C56 C55 162.4(3) . . . . ?
C61 N10 C56 Ti4 -159.2(4) . . . . ?
C54 C55 C56 N9 68.7(5) . . . . ?
C50 C55 C56 N9 -110.1(4) . . . . ?
C54 C55 C56 N10 -104.0(4) . . . . ?
C50 C55 C56 N10 77.2(5) . . . . ?
C54 C55 C56 Ti4 -15.3(12) . . . . ?
C50 C55 C56 Ti4 165.9(8) . . . . ?
N12 Ti4 C56 N9 83.2(2) . . . . ?
N10 Ti4 C56 N9 167.5(3) . . . . ?
Cl7 Ti4 C56 N9 -38.0(2) . . . . ?
Cl8 Ti4 C56 N9 -152.23(19) . . . . ?
Ti3 Ti4 C56 N9 116.8(2) . . . . ?
N12 Ti4 C56 N10 -84.3(2) . . . . ?
N9 Ti4 C56 N10 -167.5(3) . . . . ?
Cl7 Ti4 C56 N10 154.56(19) . . . . ?
Cl8 Ti4 C56 N10 40.3(2) . . . . ?
Ti3 Ti4 C56 N10 -50.7(2) . . . . ?
N12 Ti4 C56 C55 177.0(10) . . . . ?
N10 Ti4 C56 C55 -98.8(11) . . . . ?
N9 Ti4 C56 C55 93.8(10) . . . . ?
Cl7 Ti4 C56 C55 55.8(10) . . . . ?
Cl8 Ti4 C56 C55 -58.4(10) . . . . ?
Ti3 Ti4 C56 C55 -149.4(10) . . . . ?
C56 N9 C58 C57 140.1(3) . . . . ?
Ti4 N9 C58 C57 -53.7(5) . . . . ?
C56 N9 C58 C59 -97.1(4) . . . . ?
Ti4 N9 C58 C59 69.2(6) . . . . ?
C56 N10 C61 C60 -154.0(3) . . . . ?
Ti4 N10 C61 C60 61.0(5) . . . . ?
C56 N10 C61 C62 81.4(4) . . . . ?
Ti4 N10 C61 C62 -63.5(5) . . . . ?
C69 C67 C68 C69 -1.6(12) 2_775 . . . ?
C67 C68 C69 C67 1.5(11) . . . 2_775 ?
C72 C70 C71 C72 -0.6(9) 2_666 . . . ?
C70 C71 C72 C70 0.6(9) . . . 2_666 ?
